data_4348941
loop_
_publ_author_name
'Shao, Dong'
'Zhao, Xin-Hua'
'Zhang, Shao-Liang'
'Wu, Dong-Qing'
'Wei, Xiao-Qin'
'Wang, Xin-Yi'

_publ_section_title
;
 Structural and magnetic tuning from a field-induced single-ion magnet to
 a single-chain magnet by anions
;
_journal_issue 9
_journal_name_full 'Inorganic Chemistry Frontiers'
_journal_page_first 846
_journal_paper_doi 10.1039/C5QI00089K
_journal_volume 2
_journal_year 2015
_chemical_formula_sum 'C28 H37 Fe N7 O8 S'
_chemical_formula_weight 687.56
_chemical_name_common C28H37FeN7O8S
_space_group_IT_number 14
_space_group_name_Hall '-P 2ybc'
_space_group_name_H-M_alt 'P 1 21/c 1'
_symmetry_cell_setting monoclinic
_symmetry_space_group_name_H-M 'P 1 21/c 1'
_atom_sites_solution_hydrogens geom
_atom_sites_solution_primary direct
_atom_sites_solution_secondary difmap
_audit_creation_method SHELXL-97
_audit_update_record
;
2015-05-28 deposited with the CCDC.
2015-07-01 downloaded from the CCDC.
;
_cell_angle_alpha 90.00
_cell_angle_beta 97.8160(10)
_cell_angle_gamma 90.00
_cell_formula_units_Z 4
_cell_length_a 12.7854(10)
_cell_length_b 10.5316(9)
_cell_length_c 24.534(2)
_cell_measurement_temperature 296(2)
_cell_volume 3272.8(5)
_computing_cell_refinement 'Bruker SAINT'
_computing_data_collection 'Bruker Apex II'
_computing_data_reduction 'Bruker SAINT'
_computing_molecular_graphics Diamond
_computing_publication_material 'SHELXL-97 (Sheldrick, 2008)'
_computing_structure_refinement 'SHELXL-97 (Sheldrick, 1997)'
_computing_structure_solution 'SHELXS-97 (Sheldrick, 1990)'
_diffrn_ambient_temperature 296(2)
_diffrn_measured_fraction_theta_full 0.994
_diffrn_measured_fraction_theta_max 0.994
_diffrn_measurement_device_type 'Bruker Apex II'
_diffrn_measurement_method 'phi and omega scans'
_diffrn_radiation_monochromator graphite
_diffrn_radiation_source 'fine-focus sealed tube'
_diffrn_radiation_type MoK\a
_diffrn_radiation_wavelength 0.71073
_diffrn_reflns_av_R_equivalents 0.0652
_diffrn_reflns_av_sigmaI/netI 0.0648
_diffrn_reflns_limit_h_max 16
_diffrn_reflns_limit_h_min -16
_diffrn_reflns_limit_k_max 9
_diffrn_reflns_limit_k_min -13
_diffrn_reflns_limit_l_max 31
_diffrn_reflns_limit_l_min -31
_diffrn_reflns_number 28719
_diffrn_reflns_theta_full 27.67
_diffrn_reflns_theta_max 27.67
_diffrn_reflns_theta_min 1.61
_exptl_absorpt_coefficient_mu 0.582
_exptl_absorpt_correction_T_max 0.9177
_exptl_absorpt_correction_T_min 0.7105
_exptl_absorpt_correction_type multi-scan
_exptl_absorpt_process_details 'SADABS: Bruker, 2000'
_exptl_crystal_colour black
_exptl_crystal_density_diffrn 1.395
_exptl_crystal_density_method 'not measured'
_exptl_crystal_description block
_exptl_crystal_F_000 1440
_exptl_crystal_size_max 0.63
_exptl_crystal_size_mid 0.22
_exptl_crystal_size_min 0.15
_refine_diff_density_max 0.451
_refine_diff_density_min -0.339
_refine_diff_density_rms 0.059
_refine_ls_extinction_method none
_refine_ls_goodness_of_fit_ref 1.028
_refine_ls_hydrogen_treatment constr
_refine_ls_matrix_type full
_refine_ls_number_parameters 408
_refine_ls_number_reflns 7603
_refine_ls_number_restraints 2
_refine_ls_restrained_S_all 1.029
_refine_ls_R_factor_all 0.0884
_refine_ls_R_factor_gt 0.0586
_refine_ls_shift/su_max 0.005
_refine_ls_shift/su_mean 0.000
_refine_ls_structure_factor_coef Fsqd
_refine_ls_weighting_details 'calc w=1/[\s^2^(Fo^2^)+(0.0737P)^2^+2.0409P] where P=(Fo^2^+2Fc^2^)/3'
_refine_ls_weighting_scheme calc
_refine_ls_wR_factor_gt 0.1537
_refine_ls_wR_factor_ref 0.1780
_reflns_number_gt 5188
_reflns_number_total 7603
_reflns_threshold_expression >2sigma(I)
_cod_data_source_file c5qi00089k2.cif
_cod_data_source_block Fe(LN3O2)(CN)ABSA
_cod_depositor_comments
;
The following automatic conversions were performed:

data item '_exptl_absorpt_correction_type' value 'multi-Scan' was
changed to 'multi-scan' in accordance with the
/home/saulius/struct/COD-crude-data/automatic-downloads/DataCite-retrospective/RSC/depositions/lib/dictionaries/cif_core.dic
dictionary named 'cif_core.dic' version 2.4.2 last updated on
2011-04-26.

data item '_symmetry_cell_setting' value 'Monoclinic' was changed to
'monoclinic' in accordance with the
/home/saulius/struct/COD-crude-data/automatic-downloads/DataCite-retrospective/RSC/depositions/lib/dictionaries/cif_core.dic
dictionary named 'cif_core.dic' version 2.4.2 last updated on
2011-04-26.

Automatic conversion script
Id: cif_fix_values 6909 2019-04-08 15:41:33Z antanas 
;
_cod_original_sg_symbol_H-M P2(1)/c
_cod_database_code 4348941

loop_
_symmetry_equiv_pos_as_xyz
'x, y, z'
'-x, y+1/2, -z+1/2'
'-x, -y, -z'
'x, -y-1/2, z-1/2'

loop_
_atom_site_label
_atom_site_type_symbol
_atom_site_fract_x
_atom_site_fract_y
_atom_site_fract_z
_atom_site_U_iso_or_equiv
_atom_site_adp_type
_atom_site_occupancy
_atom_site_symmetry_multiplicity
_atom_site_calc_flag
_atom_site_refinement_flags
Fe1 Fe 0.01994(3) 0.01145(3) 0.246276(18) 0.04444(15) Uani 1 1 d .
N1 N 0.1606(2) 0.0662(2) 0.21632(11) 0.0527(6) Uani 1 1 d .
O1 O -0.0605(3) -0.0058(2) 0.32434(15) 0.0923(10) Uani 1 1 d .
N2 N -0.0104(3) 0.0085(3) 0.15665(15) 0.0752(10) Uani 1 1 d .
N3 N 0.1380(3) 0.0514(3) 0.31725(11) 0.0669(8) Uani 1 1 d .
N4 N -0.0359(2) 0.2040(2) 0.24626(11) 0.0587(7) Uani 1 1 d .
O2 O -0.1543(2) -0.0552(3) 0.22005(18) 0.1030(12) Uani 1 1 d U
C14 C 0.1625(4) 0.0690(3) 0.16168(17) 0.0731(11) Uani 1 1 d .
C3 C 0.2442(3) 0.1014(3) 0.25056(19) 0.0683(10) Uani 1 1 d U
C2 C 0.3374(4) 0.1407(4) 0.2306(3) 0.113(2) Uani 1 1 d .
H22 H 0.3963 0.1663 0.2546 0.136 Uiso 1 1 calc R
C13 C 0.0633(5) 0.0329(4) 0.12917(16) 0.0866(15) Uani 1 1 d .
C15 C 0.2548(6) 0.1066(5) 0.1414(3) 0.121(2) Uani 1 1 d .
H26 H 0.2567 0.1079 0.1037 0.145 Uiso 1 1 calc R
C11 C -0.1144(5) -0.0263(5) 0.1290(3) 0.130(3) Uani 1 1 d .
H28A H -0.1164 -0.1159 0.1198 0.156 Uiso 1 1 calc R
H28B H -0.1313 0.0222 0.0954 0.156 Uiso 1 1 calc R
C4 C 0.2282(3) 0.0970(3) 0.3084(2) 0.0799(12) Uani 1 1 d U
C9 C -0.2166(4) -0.0344(5) 0.2637(4) 0.155(4) Uani 1 1 d .
H31A H -0.2825 -0.0811 0.2567 0.186 Uiso 1 1 calc R
H31B H -0.2326 0.0551 0.2666 0.186 Uiso 1 1 calc R
C12 C 0.0530(7) 0.0268(6) 0.06668(18) 0.155(3) Uani 1 1 d .
H33A H 0.0261 -0.0549 0.0543 0.232 Uiso 1 1 calc R
H33B H 0.1210 0.0397 0.0551 0.232 Uiso 1 1 calc R
H33C H 0.0053 0.0918 0.0511 0.232 Uiso 1 1 calc R
C1 C 0.3387(6) 0.1399(6) 0.1752(5) 0.156(4) Uani 1 1 d .
H34 H 0.3998 0.1634 0.1611 0.187 Uiso 1 1 calc R
C8 C -0.1534(6) -0.0798(5) 0.3154(4) 0.163(4) Uani 1 1 d .
H37A H -0.1935 -0.0705 0.3460 0.196 Uiso 1 1 calc R
H37B H -0.1357 -0.1688 0.3121 0.196 Uiso 1 1 calc R
C6 C 0.1058(5) 0.0417(5) 0.37213(16) 0.113(2) Uani 1 1 d .
H43A H 0.0859 0.1249 0.3843 0.136 Uiso 1 1 calc R
H43B H 0.1642 0.0106 0.3981 0.136 Uiso 1 1 calc R
O3 O 0.2238(5) 0.7916(6) -0.03582(18) 0.182(2) Uani 1 1 d .
C27 C 0.4108(3) 0.8183(4) 0.12395(16) 0.0752(10) Uani 1 1 d .
H2 H 0.4803 0.8466 0.1267 0.090 Uiso 1 1 calc R
N7 N 0.4259(2) 0.8421(3) 0.22179(13) 0.0661(7) Uani 1 1 d .
N6 N 0.3814(3) 0.8159(3) 0.26187(14) 0.0727(8) Uani 1 1 d .
C24 C 0.2040(3) 0.7394(3) 0.11548(18) 0.0731(10) Uani 1 1 d .
H5 H 0.1341 0.7130 0.1126 0.088 Uiso 1 1 calc R
C25 C 0.2541(4) 0.7492(4) 0.06834(16) 0.0741(11) Uani 1 1 d .
C23 C 0.2584(3) 0.7690(3) 0.16596(16) 0.0668(9) Uani 1 1 d .
H9 H 0.2248 0.7637 0.1972 0.080 Uiso 1 1 calc R
C26 C 0.3576(4) 0.7888(4) 0.07392(17) 0.0820(11) Uani 1 1 d .
H11 H 0.3916 0.7954 0.0429 0.098 Uiso 1 1 calc R
C22 C 0.3629(3) 0.8067(3) 0.17079(15) 0.0623(8) Uani 1 1 d .
C7 C 0.0160(7) -0.0455(5) 0.3701(2) 0.139(3) Uani 1 1 d .
H24A H 0.0385 -0.1320 0.3648 0.167 Uiso 1 1 calc R
H24B H -0.0144 -0.0414 0.4042 0.167 Uiso 1 1 calc R
C5 C 0.3113(4) 0.1466(6) 0.3531(3) 0.148(3) Uani 1 1 d .
H44A H 0.2938 0.1220 0.3884 0.223 Uiso 1 1 calc R
H44B H 0.3142 0.2375 0.3509 0.223 Uiso 1 1 calc R
H44C H 0.3788 0.1117 0.3482 0.223 Uiso 1 1 calc R
C10 C -0.1920(5) 0.0026(5) 0.1682(4) 0.157(4) Uani 1 1 d U
H47A H -0.1982 0.0937 0.1727 0.189 Uiso 1 1 calc R
H47B H -0.2610 -0.0309 0.1540 0.189 Uiso 1 1 calc R
C16 C 0.5374(4) 0.9126(4) 0.41787(19) 0.0892(13) Uani 1 1 d .
C19 C 0.4389(3) 0.8536(4) 0.31331(15) 0.0676(9) Uani 1 1 d .
C20 C 0.5274(3) 0.9310(4) 0.31983(16) 0.0689(9) Uani 1 1 d .
H6 H 0.5538 0.9635 0.2892 0.083 Uiso 1 1 calc R
O5 O 0.0754(4) 0.7228(5) 0.0077(2) 0.172(2) Uani 1 1 d .
C18 C 0.3983(4) 0.8120(5) 0.35838(18) 0.1042(17) Uani 1 1 d .
H10 H 0.3359 0.7653 0.3543 0.125 Uiso 1 1 calc R
C17 C 0.4500(5) 0.8390(6) 0.4107(2) 0.127(2) Uani 1 1 d .
H12 H 0.4239 0.8059 0.4413 0.153 Uiso 1 1 calc R
S3 S 0.18597(13) 0.70687(15) 0.00311(6) 0.1140(5) Uani 1 1 d .
C21 C 0.5759(3) 0.9594(4) 0.37165(19) 0.0762(11) Uani 1 1 d .
H13 H 0.6355 1.0109 0.3759 0.091 Uiso 1 1 calc R
N5 N 0.5871(4) 0.9400(5) 0.46959(17) 0.1177(15) Uani 1 1 d .
H1N H 0.6442 0.9836 0.4699 0.141 Uiso 1 1 d R
H2N H 0.5646 0.9275 0.5011 0.141 Uiso 1 1 d R
O4 O 0.2161(4) 0.5795(4) -0.00504(18) 0.171(2) Uani 1 1 d .
O7 O -0.1344(4) 0.6690(6) -0.0108(2) 0.194(2) Uani 1 1 d .
H1O7 H -0.1510 0.5926 -0.0049 0.233 Uiso 1 1 d R
H2O7 H -0.0677 0.6763 -0.0039 0.233 Uiso 1 1 d R
C28 C -0.0448(2) 0.3109(2) 0.24860(12) 0.0449(6) Uani 1 1 d .
O6 O 0.7017(7) 0.8008(9) 0.0160(4) 0.303(4) Uani 1 1 d .
H1O6 H 0.6566 0.7438 0.0050 0.363 Uiso 1 1 d R
H2O6 H 0.7621 0.7739 0.0106 0.363 Uiso 1 1 d R
O8 O 0.6046(10) 1.0002(10) 0.0401(4) 0.370(7) Uani 1 1 d .
H1O8 H 0.6491 1.0599 0.0392 0.444 Uiso 1 1 d R
H2O8 H 0.6334 0.9312 0.0320 0.444 Uiso 1 1 d R

loop_
_atom_site_aniso_label
_atom_site_aniso_U_11
_atom_site_aniso_U_22
_atom_site_aniso_U_33
_atom_site_aniso_U_23
_atom_site_aniso_U_13
_atom_site_aniso_U_12
Fe1 0.0522(3) 0.02250(19) 0.0596(3) 0.00063(16) 0.01122(18) -0.00115(15)
N1 0.0626(16) 0.0276(11) 0.0714(17) 0.0026(11) 0.0216(13) 0.0032(11)
O1 0.133(3) 0.0416(13) 0.121(2) 0.0080(14) 0.081(2) -0.0003(14)
N2 0.107(3) 0.0386(15) 0.071(2) -0.0064(13) -0.0222(19) 0.0087(15)
N3 0.100(3) 0.0466(15) 0.0508(16) -0.0016(12) -0.0014(15) 0.0166(16)
N4 0.0633(17) 0.0385(13) 0.0765(18) 0.0003(12) 0.0173(14) 0.0012(12)
O2 0.0560(16) 0.0439(14) 0.208(4) -0.0263(19) 0.016(2) -0.0001(12)
C14 0.118(3) 0.0323(15) 0.079(2) 0.0105(15) 0.050(2) 0.0146(18)
C3 0.056(2) 0.0325(15) 0.116(3) -0.0085(17) 0.010(2) 0.0005(14)
C2 0.059(3) 0.048(2) 0.235(7) -0.009(3) 0.030(4) -0.0027(18)
C13 0.161(5) 0.0432(19) 0.056(2) 0.0045(16) 0.016(3) 0.032(2)
C15 0.174(6) 0.056(3) 0.161(6) 0.025(3) 0.123(5) 0.019(3)
C11 0.147(6) 0.072(3) 0.143(5) -0.022(3) -0.079(4) 0.012(3)
C4 0.068(2) 0.0473(19) 0.114(3) -0.021(2) -0.024(2) 0.0166(18)
C9 0.070(3) 0.061(3) 0.351(13) -0.057(5) 0.088(5) -0.017(2)
C12 0.292(10) 0.122(5) 0.046(2) 0.006(3) 0.007(4) 0.081(5)
C1 0.145(6) 0.062(3) 0.294(12) 0.012(5) 0.153(8) 0.005(4)
C8 0.169(7) 0.054(3) 0.311(11) -0.024(4) 0.192(7) -0.025(3)
C6 0.205(6) 0.088(3) 0.045(2) 0.005(2) 0.011(3) 0.046(4)
O3 0.262(7) 0.182(5) 0.085(3) 0.017(3) -0.037(3) 0.026(5)
C27 0.070(2) 0.080(3) 0.076(3) -0.011(2) 0.0104(19) 0.003(2)
N7 0.0630(18) 0.0618(17) 0.0742(19) -0.0045(15) 0.0121(15) 0.0038(14)
N6 0.077(2) 0.0637(19) 0.078(2) -0.0046(16) 0.0108(17) -0.0036(16)
C24 0.067(2) 0.051(2) 0.097(3) -0.0015(18) -0.001(2) 0.0055(16)
C25 0.087(3) 0.061(2) 0.070(2) -0.0075(17) -0.003(2) 0.022(2)
C23 0.075(2) 0.0530(19) 0.074(2) 0.0062(16) 0.0156(19) 0.0088(17)
C26 0.087(3) 0.092(3) 0.068(2) -0.006(2) 0.016(2) 0.013(2)
C22 0.066(2) 0.0499(18) 0.071(2) -0.0051(15) 0.0074(17) 0.0087(16)
C7 0.272(9) 0.072(3) 0.097(4) 0.038(3) 0.111(5) 0.047(4)
C5 0.116(4) 0.123(4) 0.179(6) -0.079(4) -0.082(4) 0.041(3)
C10 0.085(4) 0.059(3) 0.298(9) -0.034(4) -0.079(6) 0.014(3)
C16 0.099(3) 0.083(3) 0.080(3) -0.011(2) -0.009(2) -0.014(3)
C19 0.071(2) 0.061(2) 0.069(2) -0.0111(17) 0.0019(18) -0.0009(17)
C20 0.059(2) 0.071(2) 0.079(2) -0.0186(19) 0.0146(17) 0.0019(18)
O5 0.121(3) 0.207(5) 0.164(4) -0.060(4) -0.061(3) 0.041(3)
C18 0.120(4) 0.113(4) 0.077(3) 0.000(3) 0.002(3) -0.058(3)
C17 0.169(6) 0.131(5) 0.079(3) 0.007(3) 0.002(3) -0.079(4)
S3 0.1330(12) 0.1021(10) 0.0912(9) -0.0241(8) -0.0414(8) 0.0422(9)
C21 0.059(2) 0.069(2) 0.100(3) -0.030(2) 0.008(2) -0.0020(18)
N5 0.136(4) 0.123(3) 0.087(3) -0.018(3) -0.013(3) -0.032(3)
O4 0.218(5) 0.124(3) 0.139(3) -0.067(3) -0.093(3) 0.070(3)
O7 0.142(4) 0.202(6) 0.247(6) 0.096(5) 0.056(4) 0.012(4)
C28 0.0521(16) 0.0226(12) 0.0624(18) -0.0018(11) 0.0168(13) -0.0021(10)
O6 0.240(9) 0.280(10) 0.374(12) -0.054(9) -0.010(8) -0.010(8)
O8 0.428(17) 0.319(14) 0.332(13) 0.118(9) -0.055(12) 0.017(10)

loop_
_atom_type_symbol
_atom_type_description
_atom_type_scat_dispersion_real
_atom_type_scat_dispersion_imag
_atom_type_scat_source
C C 0.0033 0.0016 'International Tables Vol C Tables 4.2.6.8 and 6.1.1.4'
H H 0.0000 0.0000 'International Tables Vol C Tables 4.2.6.8 and 6.1.1.4'
N N 0.0061 0.0033 'International Tables Vol C Tables 4.2.6.8 and 6.1.1.4'
O O 0.0106 0.0060 'International Tables Vol C Tables 4.2.6.8 and 6.1.1.4'
S S 0.1246 0.1234 'International Tables Vol C Tables 4.2.6.8 and 6.1.1.4'
Fe Fe 0.3463 0.8444 'International Tables Vol C Tables 4.2.6.8 and 6.1.1.4'

loop_
_geom_angle_atom_site_label_1
_geom_angle_atom_site_label_2
_geom_angle_atom_site_label_3
_geom_angle
_geom_angle_site_symmetry_1
_geom_angle_site_symmetry_3
N1 Fe1 C28 99.41(10) . 2_545
N1 Fe1 N4 92.33(10) . .
C28 Fe1 N4 168.24(11) 2_545 .
N1 Fe1 N2 72.31(14) . .
C28 Fe1 N2 92.85(10) 2_545 .
N4 Fe1 N2 89.99(10) . .
N1 Fe1 N3 72.31(12) . .
C28 Fe1 N3 93.57(11) 2_545 .
N4 Fe1 N3 90.69(11) . .
N2 Fe1 N3 144.62(15) . .
N1 Fe1 O1 143.97(13) . .
C28 Fe1 O1 87.30(10) 2_545 .
N4 Fe1 O1 83.60(10) . .
N2 Fe1 O1 143.13(16) . .
N3 Fe1 O1 71.96(14) . .
N1 Fe1 O2 144.03(13) . .
C28 Fe1 O2 81.27(10) 2_545 .
N4 Fe1 O2 88.81(10) . .
N2 Fe1 O2 71.74(16) . .
N3 Fe1 O2 143.64(14) . .
O1 Fe1 O2 71.86(15) . .
C3 N1 C14 120.4(3) . .
C3 N1 Fe1 120.6(3) . .
C14 N1 Fe1 118.9(3) . .
C8 O1 C7 115.2(5) . .
C8 O1 Fe1 112.1(4) . .
C7 O1 Fe1 109.7(3) . .
C13 N2 C11 120.4(5) . .
C13 N2 Fe1 119.7(3) . .
C11 N2 Fe1 119.9(4) . .
C4 N3 C6 123.2(4) . .
C4 N3 Fe1 118.2(3) . .
C6 N3 Fe1 118.0(3) . .
C28 N4 Fe1 166.5(3) . .
C10 O2 C9 116.4(5) . .
C10 O2 Fe1 108.0(3) . .
C9 O2 Fe1 110.7(4) . .
N1 C14 C15 119.4(5) . .
N1 C14 C13 114.1(4) . .
C15 C14 C13 126.5(5) . .
N1 C3 C2 120.7(5) . .
N1 C3 C4 113.6(3) . .
C2 C3 C4 125.7(5) . .
C1 C2 C3 118.0(6) . .
C1 C2 H22 121.0 . .
C3 C2 H22 121.0 . .
N2 C13 C14 114.9(4) . .
N2 C13 C12 124.3(6) . .
C14 C13 C12 120.9(6) . .
C1 C15 C14 120.6(7) . .
C1 C15 H26 119.7 . .
C14 C15 H26 119.7 . .
N2 C11 C10 106.9(5) . .
N2 C11 H28A 110.3 . .
C10 C11 H28A 110.3 . .
N2 C11 H28B 110.3 . .
C10 C11 H28B 110.3 . .
H28A C11 H28B 108.6 . .
N3 C4 C3 114.8(3) . .
N3 C4 C5 124.2(5) . .
C3 C4 C5 121.0(5) . .
O2 C9 C8 107.2(4) . .
O2 C9 H31A 110.3 . .
C8 C9 H31A 110.3 . .
O2 C9 H31B 110.3 . .
C8 C9 H31B 110.3 . .
H31A C9 H31B 108.5 . .
C13 C12 H33A 109.5 . .
C13 C12 H33B 109.5 . .
H33A C12 H33B 109.5 . .
C13 C12 H33C 109.5 . .
H33A C12 H33C 109.5 . .
H33B C12 H33C 109.5 . .
C15 C1 C2 120.8(6) . .
C15 C1 H34 119.6 . .
C2 C1 H34 119.6 . .
O1 C8 C9 107.6(5) . .
O1 C8 H37A 110.2 . .
C9 C8 H37A 110.2 . .
O1 C8 H37B 110.2 . .
C9 C8 H37B 110.2 . .
H37A C8 H37B 108.5 . .
N3 C6 C7 109.2(4) . .
N3 C6 H43A 109.8 . .
C7 C6 H43A 109.8 . .
N3 C6 H43B 109.8 . .
C7 C6 H43B 109.8 . .
H43A C6 H43B 108.3 . .
C26 C27 C22 120.6(4) . .
C26 C27 H2 119.7 . .
C22 C27 H2 119.7 . .
N6 N7 C22 111.8(3) . .
N7 N6 C19 113.9(3) . .
C23 C24 C25 119.7(4) . .
C23 C24 H5 120.1 . .
C25 C24 H5 120.1 . .
C26 C25 C24 118.8(4) . .
C26 C25 S3 120.9(3) . .
C24 C25 S3 120.2(3) . .
C24 C23 C22 120.5(4) . .
C24 C23 H9 119.7 . .
C22 C23 H9 119.7 . .
C27 C26 C25 121.1(4) . .
C27 C26 H11 119.4 . .
C25 C26 H11 119.4 . .
C27 C22 C23 119.2(4) . .
C27 C22 N7 116.2(3) . .
C23 C22 N7 124.6(3) . .
O1 C7 C6 106.8(3) . .
O1 C7 H24A 110.4 . .
C6 C7 H24A 110.4 . .
O1 C7 H24B 110.4 . .
C6 C7 H24B 110.4 . .
H24A C7 H24B 108.6 . .
C4 C5 H44A 109.5 . .
C4 C5 H44B 109.5 . .
H44A C5 H44B 109.5 . .
C4 C5 H44C 109.5 . .
H44A C5 H44C 109.5 . .
H44B C5 H44C 109.5 . .
O2 C10 C11 108.1(4) . .
O2 C10 H47A 110.1 . .
C11 C10 H47A 110.1 . .
O2 C10 H47B 110.1 . .
C11 C10 H47B 110.1 . .
H47A C10 H47B 108.4 . .
C17 C16 N5 120.8(5) . .
C17 C16 C21 118.5(4) . .
N5 C16 C21 120.7(4) . .
C18 C19 C20 119.6(4) . .
C18 C19 N6 115.0(4) . .
C20 C19 N6 125.4(4) . .
C21 C20 C19 119.6(4) . .
C21 C20 H6 120.2 . .
C19 C20 H6 120.2 . .
C19 C18 C17 120.0(4) . .
C19 C18 H10 120.0 . .
C17 C18 H10 120.0 . .
C16 C17 C18 121.2(5) . .
C16 C17 H12 119.4 . .
C18 C17 H12 119.4 . .
O4 S3 O3 111.8(4) . .
O4 S3 O5 114.2(4) . .
O3 S3 O5 113.6(4) . .
O4 S3 C25 104.83(19) . .
O3 S3 C25 106.0(3) . .
O5 S3 C25 105.5(2) . .
C20 C21 C16 121.0(4) . .
C20 C21 H13 119.5 . .
C16 C21 H13 119.5 . .
C16 N5 H1N 114.1 . .
C16 N5 H2N 128.5 . .
H1N N5 H2N 117.0 . .
H1O7 O7 H2O7 108.6 . .
N4 C28 Fe1 165.7(3) . 2
H1O6 O6 H2O6 107.9 . .
H1O8 O8 H2O8 108.3 . .

loop_
_geom_bond_atom_site_label_1
_geom_bond_atom_site_label_2
_geom_bond_distance
_geom_bond_site_symmetry_2
Fe1 N1 2.114(3) .
Fe1 C28 2.137(2) 2_545
Fe1 N4 2.149(3) .
Fe1 N2 2.180(4) .
Fe1 N3 2.184(3) .
Fe1 O1 2.301(3) .
Fe1 O2 2.341(3) .
N1 C3 1.320(4) .
N1 C14 1.344(4) .
O1 C8 1.413(7) .
O1 C7 1.447(8) .
N2 C13 1.257(6) .
N2 C11 1.455(6) .
N3 C4 1.295(5) .
N3 C6 1.464(5) .
N4 C28 1.134(4) .
O2 C10 1.433(9) .
O2 C9 1.436(8) .
C14 C15 1.399(7) .
C14 C13 1.454(7) .
C3 C2 1.410(6) .
C3 C4 1.462(6) .
C2 C1 1.363(10) .
C2 H22 0.9300 .
C13 C12 1.522(6) .
C15 C1 1.310(10) .
C15 H26 0.9300 .
C11 C10 1.504(11) .
C11 H28A 0.9700 .
C11 H28B 0.9700 .
C4 C5 1.512(5) .
C9 C8 1.487(11) .
C9 H31A 0.9700 .
C9 H31B 0.9700 .
C12 H33A 0.9600 .
C12 H33B 0.9600 .
C12 H33C 0.9600 .
C1 H34 0.9300 .
C8 H37A 0.9700 .
C8 H37B 0.9700 .
C6 C7 1.466(9) .
C6 H43A 0.9700 .
C6 H43B 0.9700 .
O3 S3 1.438(6) .
C27 C26 1.356(5) .
C27 C22 1.380(5) .
C27 H2 0.9300 .
N7 N6 1.232(4) .
N7 C22 1.442(5) .
N6 C19 1.427(5) .
C24 C23 1.371(5) .
C24 C25 1.400(6) .
C24 H5 0.9300 .
C25 C26 1.376(6) .
C25 S3 1.772(4) .
C23 C22 1.383(5) .
C23 H9 0.9300 .
C26 H11 0.9300 .
C7 H24A 0.9700 .
C7 H24B 0.9700 .
C5 H44A 0.9600 .
C5 H44B 0.9600 .
C5 H44C 0.9600 .
C10 H47A 0.9700 .
C10 H47B 0.9700 .
C16 C17 1.352(7) .
C16 N5 1.371(5) .
C16 C21 1.386(6) .
C19 C18 1.357(6) .
C19 C20 1.387(5) .
C20 C21 1.369(5) .
C20 H6 0.9300 .
O5 S3 1.443(5) .
C18 C17 1.391(6) .
C18 H10 0.9300 .
C17 H12 0.9300 .
S3 O4 1.417(4) .
C21 H13 0.9300 .
N5 H1N 0.8609 .
N5 H2N 0.8710 .
O7 H1O7 0.8500 .
O7 H2O7 0.8500 .
C28 Fe1 2.137(2) 2
O6 H1O6 0.8502 .
O6 H2O6 0.8501 .
O8 H1O8 0.8500 .
O8 H2O8 0.8499 .
